data_1564710
loop_
_publ_author_name
'Yang, Miao'
'Qiu, Fenglei'
'M. El-Sayed, El-Sayed'
'Wang, Wenjing'
'du, shunfu'
'Su, Kongzhao'
'Yuan, Daqiang'

_publ_section_title
;
 Water-Stable Hydrazone-Linked Porous Organic Cages
;
_journal_name_full 'Chemical Science'
_journal_paper_doi 10.1039/D1SC04531H
_journal_year 2021
_chemical_formula_sum 'C152 H228 N28 O36'
_chemical_formula_weight 3023.61
_space_group_crystal_system triclinic
_space_group_IT_number 2
_space_group_name_Hall '-P 1'
_space_group_name_H-M_alt 'P -1'
_atom_sites_solution_hydrogens mixed
_audit_creation_method SHELXL-2018/3
_audit_update_record
;
2021-07-18 deposited with the CCDC.	2021-09-23 downloaded from the CCDC.
;
_cell_angle_alpha 95.171(4)
_cell_angle_beta 107.534(5)
_cell_angle_gamma 119.643(6)
_cell_formula_units_Z 1
_cell_length_a 17.5086(10)
_cell_length_b 17.6121(9)
_cell_length_c 19.7087(11)
_cell_measurement_reflns_used 7765
_cell_measurement_temperature 150(2)
_cell_measurement_theta_max 68.1710
_cell_measurement_theta_min 4.3830
_cell_volume 4822.4(6)
_computing_structure_refinement 'SHELXL-2018/3 (Sheldrick, 2018)'
_diffrn_ambient_temperature 150(2)
_diffrn_detector_area_resol_mean 10.5594
_diffrn_measured_fraction_theta_full 0.978
_diffrn_measured_fraction_theta_max 0.957
_diffrn_measurement_device_type 'SuperNova (Cu) X-ray Source'
_diffrn_measurement_method '\w scans'
_diffrn_radiation_type CuK\a
_diffrn_radiation_wavelength 1.54184
_diffrn_reflns_av_R_equivalents 0.0683
_diffrn_reflns_av_unetI/netI 0.0750
_diffrn_reflns_Laue_measured_fraction_full 0.978
_diffrn_reflns_Laue_measured_fraction_max 0.957
_diffrn_reflns_limit_h_max 21
_diffrn_reflns_limit_h_min -21
_diffrn_reflns_limit_k_max 16
_diffrn_reflns_limit_k_min -21
_diffrn_reflns_limit_l_max 23
_diffrn_reflns_limit_l_min -23
_diffrn_reflns_number 33627
_diffrn_reflns_point_group_measured_fraction_full 0.978
_diffrn_reflns_point_group_measured_fraction_max 0.957
_diffrn_reflns_theta_full 67.684
_diffrn_reflns_theta_max 69.292
_diffrn_reflns_theta_min 4.077
_diffrn_source 'micro-focus sealed X-ray tube'
_exptl_absorpt_coefficient_mu 0.614
_exptl_absorpt_correction_T_max 1.00000
_exptl_absorpt_correction_T_min 0.80884
_exptl_absorpt_correction_type multi-scan
_exptl_crystal_colour colourless
_exptl_crystal_density_diffrn 1.041
_exptl_crystal_description block
_exptl_crystal_F_000 1624
_exptl_crystal_size_max 0.15
_exptl_crystal_size_mid 0.14
_exptl_crystal_size_min 0.12
_refine_diff_density_max 0.886
_refine_diff_density_min -0.542
_refine_diff_density_rms 0.100
_refine_ls_extinction_coef 0.0005(3)
_refine_ls_extinction_expression Fc^*^=kFc[1+0.001xFc^2^\l^3^/sin(2\q)]^-1/4^
_refine_ls_extinction_method 'SHELXL-2018/3 (Sheldrick 2018)'
_refine_ls_goodness_of_fit_ref 1.421
_refine_ls_hydrogen_treatment constr
_refine_ls_matrix_type full
_refine_ls_number_parameters 1003
_refine_ls_number_reflns 17278
_refine_ls_number_restraints 0
_refine_ls_restrained_S_all 1.421
_refine_ls_R_factor_all 0.1509
_refine_ls_R_factor_gt 0.1175
_refine_ls_shift/su_max 0.001
_refine_ls_shift/su_mean 0.000
_refine_ls_structure_factor_coef Fsqd
_refine_ls_weighting_details 'w=1/[\s^2^(Fo^2^)+(0.2000P)^2^] where P=(Fo^2^+2Fc^2^)/3'
_refine_ls_weighting_scheme calc
_refine_ls_wR_factor_gt 0.3635
_refine_ls_wR_factor_ref 0.3932
_reflns_Friedel_coverage 0.000
_reflns_number_gt 11983
_reflns_number_total 17278
_reflns_threshold_expression 'I > 2\s(I)'
_cod_data_source_file d1sc04531h2.cif
_cod_data_source_block HPOC-103
_cod_original_cell_volume 4822.4(5)
_cod_database_code 1564710
_shelx_shelxl_version_number 2018/3
_shelx_space_group_comment
;
The symmetry employed for this shelxl refinement is uniquely defined
by the following loop, which should always be used as a source of
symmetry information in preference to the above space-group names.
They are only intended as comments.
;

loop_
_space_group_symop_operation_xyz
'x, y, z'
'-x, -y, -z'

loop_
_atom_site_label
_atom_site_type_symbol
_atom_site_fract_x
_atom_site_fract_y
_atom_site_fract_z
_atom_site_U_iso_or_equiv
_atom_site_adp_type
_atom_site_occupancy
_atom_site_site_symmetry_order
_atom_site_calc_flag
_atom_site_refinement_flags_posn
_atom_site_refinement_flags_adp
_atom_site_refinement_flags_occupancy
_atom_site_disorder_assembly
_atom_site_disorder_group
O5A O 0.7714(2) 0.4208(2) 0.08452(17) 0.0359(7) Uani 1 1 d . . . . .
H5AA H 0.827137 0.470477 0.099791 0.043 Uiso 1 1 d R U . . .
O3A O 0.6533(2) 0.0288(2) 0.20293(19) 0.0394(7) Uani 1 1 d . . . . .
H3AA H 0.708417 0.035768 0.220440 0.047 Uiso 1 1 d R U . . .
O1A O 0.4599(2) 0.1509(2) 0.41792(17) 0.0386(7) Uani 1 1 d . . . . .
H1AA H 0.490628 0.149333 0.460463 0.046 Uiso 1 1 d R U . . .
O7A O 0.5742(2) 0.53921(19) 0.29742(17) 0.0362(7) Uani 1 1 d . . . . .
H7AA H 0.606594 0.581564 0.338951 0.043 Uiso 1 1 d R U . . .
O2A O 0.5733(2) 0.0022(2) 0.30381(18) 0.0406(7) Uani 1 1 d . . . . .
H2AA H 0.576188 -0.022375 0.265749 0.049 Uiso 1 1 d R U . . .
O4A O 0.7801(2) 0.2747(2) 0.09971(18) 0.0414(8) Uani 1 1 d . . . . .
H4AA H 0.775179 0.310271 0.074065 0.050 Uiso 1 1 d R U . . .
O6A O 0.6711(2) 0.57591(19) 0.20822(19) 0.0398(7) Uani 1 1 d . . . . .
H6AA H 0.628674 0.578950 0.219360 0.048 Uiso 1 1 d R U . . .
O8A O 0.4696(3) 0.3119(2) 0.42283(18) 0.0431(8) Uani 1 1 d . . . . .
H8AA H 0.438407 0.256251 0.423832 0.052 Uiso 1 1 d R U . . .
O17 O 0.6836(3) -0.1211(2) -0.0542(2) 0.0519(9) Uani 1 1 d . . . . .
N1 N 0.5714(3) 0.1084(3) 0.4918(2) 0.0371(8) Uani 1 1 d . . . . .
O41 O 0.7947(4) 0.1243(5) 0.5762(3) 0.0980(17) Uani 1 1 d . . . . .
N5 N 0.8822(3) 0.5867(2) 0.1612(2) 0.0356(8) Uani 1 1 d . . . . .
O11 O 1.0389(3) 0.6116(2) 0.1417(2) 0.0574(10) Uani 1 1 d . . . . .
O12 O 0.7415(3) 0.7542(2) 0.4504(2) 0.0543(9) Uani 1 1 d . . . . .
O14 O 0.9533(3) 0.7970(3) 0.2678(2) 0.0596(10) Uani 1 1 d . . . . .
N2 N 0.6258(3) 0.1082(3) 0.5575(2) 0.0408(9) Uani 1 1 d . . . . .
H2 H 0.660021 0.085909 0.558604 0.049 Uiso 1 1 calc R U . . .
N6 N 0.9695(3) 0.6690(2) 0.1901(2) 0.0375(8) Uani 1 1 d . . . . .
H6 H 0.976215 0.716134 0.215139 0.045 Uiso 1 1 calc R U . . .
N7 N 0.6260(3) 0.5777(2) 0.4360(2) 0.0375(8) Uani 1 1 d . . . . .
N8 N 0.6766(3) 0.6425(3) 0.5030(2) 0.0417(9) Uani 1 1 d . . . . .
H8 H 0.671192 0.628249 0.542629 0.050 Uiso 1 1 calc R U . . .
O9 O 0.5763(3) 0.1736(3) 0.6236(2) 0.0660(11) Uani 1 1 d . . . . .
C6 C 0.4702(3) 0.0419(3) 0.2259(2) 0.0285(8) Uani 1 1 d . . . . .
O15 O 0.6517(4) 0.5519(3) 0.6111(2) 0.0697(12) Uani 1 1 d . . . . .
C19 C 0.5433(3) 0.3376(3) 0.0987(2) 0.0299(8) Uani 1 1 d . . . . .
H19 H 0.484227 0.282823 0.083579 0.036 Uiso 1 1 calc R U . . .
N3 N 0.8281(3) 0.1219(3) 0.2220(3) 0.0475(10) Uani 1 1 d . . . . .
C17 C 0.7215(3) 0.4989(3) 0.1487(2) 0.0309(9) Uani 1 1 d . . . . .
N10 N 0.9139(3) 0.8563(3) 0.3478(2) 0.0449(9) Uani 1 1 d . . . . .
C2 C 0.5193(3) 0.0766(3) 0.3606(2) 0.0308(9) Uani 1 1 d . . . . .
C8 C 0.5496(3) 0.0700(3) 0.1356(2) 0.0293(8) Uani 1 1 d . . . . .
C4 C 0.4136(3) 0.1195(3) 0.2874(2) 0.0304(9) Uani 1 1 d . . . . .
C20 C 0.5575(3) 0.4155(3) 0.1406(2) 0.0295(8) Uani 1 1 d . . . . .
C18 C 0.6482(3) 0.4958(3) 0.1661(2) 0.0305(9) Uani 1 1 d . . . . .
C3 C 0.4645(3) 0.1158(3) 0.3554(2) 0.0314(9) Uani 1 1 d . . . . .
C22 C 0.4715(3) 0.3835(3) 0.2264(2) 0.0295(8) Uani 1 1 d . . . . .
C21 C 0.4763(3) 0.4126(3) 0.1569(2) 0.0299(9) Uani 1 1 d . . . . .
H21 H 0.492493 0.475457 0.167573 0.036 Uiso 1 1 calc R U . . .
C1 C 0.5211(3) 0.0404(3) 0.2943(2) 0.0318(9) Uani 1 1 d . . . . .
C14 C 0.5936(3) 0.2520(3) 0.0302(2) 0.0294(8) Uani 1 1 d . . . . .
H14 H 0.641244 0.272981 0.008255 0.035 Uiso 1 1 calc R U . . .
C5 C 0.4197(3) 0.0837(3) 0.2249(2) 0.0296(8) Uani 1 1 d . . . . .
H5 H 0.388173 0.087777 0.179459 0.035 Uiso 1 1 calc R U . . .
C27 C 0.4155(3) 0.2642(3) 0.2891(2) 0.0310(9) Uani 1 1 d . . . . .
C9 C 0.6398(3) 0.0830(3) 0.1625(2) 0.0328(9) Uani 1 1 d . . . . .
O10 O 0.8747(4) 0.0254(3) 0.3027(3) 0.0747(13) Uani 1 1 d . . . . .
C23 C 0.4190(3) 0.2915(3) 0.2251(2) 0.0300(8) Uani 1 1 d . . . . .
H23 H 0.385091 0.246848 0.179673 0.036 Uiso 1 1 calc R U . . .
C16 C 0.7021(3) 0.4195(3) 0.1037(2) 0.0300(8) Uani 1 1 d . . . . .
C34 C 0.2860(3) -0.1224(3) 0.1009(3) 0.0360(9) Uani 1 1 d . . . . .
H34 H 0.285944 -0.096171 0.146903 0.043 Uiso 1 1 calc R U . . .
C26 C 0.4676(3) 0.3314(3) 0.3566(2) 0.0338(9) Uani 1 1 d . . . . .
C24 C 0.5220(3) 0.4486(3) 0.2952(2) 0.0323(9) Uani 1 1 d . . . . .
C12 C 0.5385(3) 0.1262(3) 0.0933(2) 0.0306(9) Uani 1 1 d . . . . .
H12 H 0.478471 0.117682 0.074183 0.037 Uiso 1 1 calc R U . . .
C11 C 0.7008(3) 0.2074(3) 0.1084(2) 0.0326(9) Uani 1 1 d . . . . .
C41 C 0.3786(3) 0.3553(3) 0.0892(2) 0.0327(9) Uani 1 1 d . . . . .
H41A H 0.361006 0.292655 0.076426 0.039 Uiso 1 1 calc R U . . .
H41B H 0.330242 0.355478 0.103341 0.039 Uiso 1 1 calc R U . . .
C13 C 0.6107(3) 0.1936(3) 0.0779(2) 0.0289(8) Uani 1 1 d . . . . .
C45 C 0.5752(3) 0.0764(3) 0.4322(3) 0.0368(10) Uani 1 1 d . . . . .
H45 H 0.613468 0.053460 0.434929 0.044 Uiso 1 1 calc R U . . .
C15 C 0.6122(3) 0.3377(3) 0.0785(2) 0.0287(8) Uani 1 1 d . . . . .
C10 C 0.7168(3) 0.1525(3) 0.1500(2) 0.0337(9) Uani 1 1 d . . . . .
C7 C 0.4693(3) -0.0007(3) 0.1538(2) 0.0321(9) Uani 1 1 d . . . . .
H7 H 0.482228 -0.047766 0.162974 0.038 Uiso 1 1 calc R U . . .
C25 C 0.5213(3) 0.4243(3) 0.3611(2) 0.0332(9) Uani 1 1 d . . . . .
C48 C 0.8128(3) 0.1718(3) 0.1831(3) 0.0411(10) Uani 1 1 d . . . . .
H48 H 0.863104 0.219987 0.176360 0.049 Uiso 1 1 calc R U . . .
C52 C 0.8155(3) 0.5840(3) 0.1774(2) 0.0346(9) Uani 1 1 d . . . . .
H52 H 0.826958 0.635711 0.207103 0.042 Uiso 1 1 calc R U . . .
C56 C 0.5744(3) 0.4931(3) 0.4333(3) 0.0366(10) Uani 1 1 d . . . . .
H56 H 0.571038 0.476280 0.476210 0.044 Uiso 1 1 calc R U . . .
C33 C 0.3713(3) -0.0479(3) 0.0885(2) 0.0353(9) Uani 1 1 d . . . . .
H33A H 0.358775 -0.001788 0.076846 0.042 Uiso 1 1 calc R U . . .
H33B H 0.375074 -0.074827 0.045438 0.042 Uiso 1 1 calc R U . . .
C37 C 0.4951(3) 0.1984(3) -0.0343(2) 0.0330(9) Uani 1 1 d . . . . .
H37A H 0.488261 0.146376 -0.063584 0.040 Uiso 1 1 calc R U . . .
H37B H 0.446499 0.174874 -0.014000 0.040 Uiso 1 1 calc R U . . .
C46 C 0.6255(4) 0.1440(3) 0.6222(3) 0.0451(12) Uani 1 1 d . . . . .
C28 C 0.3565(3) 0.1626(3) 0.2839(2) 0.0317(9) Uani 1 1 d . . . . .
H28 H 0.342356 0.159629 0.328410 0.038 Uiso 1 1 calc R U . . .
C57 C 0.7369(3) 0.7317(3) 0.5052(3) 0.0418(11) Uani 1 1 d . . . . .
C53 C 1.0446(3) 0.6751(3) 0.1788(3) 0.0394(10) Uani 1 1 d . . . . .
H53 H 1.060953 0.656165 0.223344 0.047 Uiso 1 1 calc R U . . .
N4 N 0.9189(3) 0.1413(4) 0.2512(3) 0.0568(12) Uani 1 1 d . . . . .
H4 H 0.965211 0.186870 0.245605 0.068 Uiso 1 1 calc R U . . .
C38 C 0.4753(4) 0.2520(3) -0.0860(3) 0.0427(11) Uani 1 1 d . . . . .
H38 H 0.487449 0.306833 -0.055166 0.051 Uiso 1 1 calc R U . . .
N14 N 0.6859(4) -0.0907(4) 0.4119(3) 0.0659(14) Uani 1 1 d . . . . .
C54 C 1.1364(3) 0.7679(3) 0.2161(3) 0.0419(11) Uani 1 1 d . . . . .
H54A H 1.124142 0.809032 0.239621 0.050 Uiso 1 1 calc R U . . .
H54B H 1.159408 0.791975 0.178977 0.050 Uiso 1 1 calc R U . . .
C30 C 0.1957(3) 0.0097(3) 0.2160(3) 0.0429(11) Uani 1 1 d . . . . .
H30 H 0.229347 -0.020535 0.212898 0.052 Uiso 1 1 calc R U . . .
C29 C 0.2591(3) 0.1083(3) 0.2173(3) 0.0394(10) Uani 1 1 d . . . . .
H29A H 0.225568 0.138394 0.218294 0.047 Uiso 1 1 calc R U . . .
H29B H 0.269934 0.108895 0.171841 0.047 Uiso 1 1 calc R U . . .
C42 C 0.3780(4) 0.3892(3) 0.0203(3) 0.0413(10) Uani 1 1 d . . . . .
H42 H 0.426982 0.388779 0.006255 0.050 Uiso 1 1 calc R U . . .
N11 N 0.6243(4) 0.4713(4) 0.6933(3) 0.0670(14) Uani 1 1 d . . . . .
C35 C 0.2927(4) -0.2042(3) 0.1096(3) 0.0454(11) Uani 1 1 d . . . . .
H35A H 0.239523 -0.247794 0.119351 0.068 Uiso 1 1 calc R U . . .
H35B H 0.351586 -0.184479 0.150192 0.068 Uiso 1 1 calc R U . . .
H35C H 0.291334 -0.232022 0.064627 0.068 Uiso 1 1 calc R U . . .
C47 C 0.6928(4) 0.1427(3) 0.6898(3) 0.0478(12) Uani 1 1 d . . . . .
H47A H 0.705733 0.097379 0.675838 0.057 Uiso 1 1 calc R U . . .
H47B H 0.663414 0.126140 0.725176 0.057 Uiso 1 1 calc R U . . .
C55 C 1.2131(3) 0.7632(3) 0.2742(3) 0.0424(11) Uani 1 1 d . . . . .
H55A H 1.223980 0.720652 0.251001 0.051 Uiso 1 1 calc R U . . .
H55B H 1.190974 0.741008 0.312205 0.051 Uiso 1 1 calc R U . . .
N13 N 0.8256(4) -0.0689(5) 0.0384(3) 0.0833(19) Uani 1 1 d . . . . .
C62 C 0.9740(4) 0.8453(3) 0.3280(3) 0.0459(11) Uani 1 1 d . . . . .
H62 H 1.037296 0.876511 0.362208 0.055 Uiso 1 1 calc R U . . .
C36 C 0.1924(4) -0.1518(4) 0.0370(3) 0.0556(13) Uani 1 1 d . . . . .
H36A H 0.190137 -0.099174 0.031880 0.083 Uiso 1 1 calc R U . . .
H36B H 0.139057 -0.193956 0.047313 0.083 Uiso 1 1 calc R U . . .
H36C H 0.189388 -0.180662 -0.008313 0.083 Uiso 1 1 calc R U . . .
C39 C 0.5421(5) 0.2829(5) -0.1269(3) 0.0615(15) Uani 1 1 d . . . . .
H39A H 0.531312 0.230402 -0.158067 0.092 Uiso 1 1 calc R U . . .
H39B H 0.607537 0.319103 -0.091448 0.092 Uiso 1 1 calc R U . . .
H39C H 0.529562 0.318630 -0.157015 0.092 Uiso 1 1 calc R U . . .
C40 C 0.3712(5) 0.1972(4) -0.1402(3) 0.0620(15) Uani 1 1 d . . . . .
H40A H 0.359870 0.233175 -0.170698 0.093 Uiso 1 1 calc R U . . .
H40B H 0.330718 0.181048 -0.113245 0.093 Uiso 1 1 calc R U . . .
H40C H 0.357102 0.142784 -0.171165 0.093 Uiso 1 1 calc R U . . .
C43 C 0.4019(4) 0.4866(3) 0.0363(3) 0.0556(14) Uani 1 1 d . . . . .
H43A H 0.399224 0.505579 -0.008115 0.083 Uiso 1 1 calc R U . . .
H43B H 0.465250 0.526683 0.074504 0.083 Uiso 1 1 calc R U . . .
H43C H 0.356416 0.488927 0.052455 0.083 Uiso 1 1 calc R U . . .
C64 C 0.9443(4) 0.9179(3) 0.4190(3) 0.0501(12) Uani 1 1 d . . . . .
H64A H 1.009009 0.938698 0.449822 0.075 Uiso 1 1 calc R U . . .
H64B H 0.902852 0.886280 0.443144 0.075 Uiso 1 1 calc R U . . .
H64C H 0.941129 0.969378 0.410675 0.075 Uiso 1 1 calc R U . . .
C44 C 0.2818(4) 0.3260(4) -0.0438(3) 0.0564(14) Uani 1 1 d . . . . .
H44A H 0.234088 0.331414 -0.033710 0.085 Uiso 1 1 calc R U . . .
H44B H 0.264810 0.264181 -0.049829 0.085 Uiso 1 1 calc R U . . .
H44C H 0.285264 0.342059 -0.088504 0.085 Uiso 1 1 calc R U . . .
C49 C 0.9342(4) 0.0847(4) 0.2902(3) 0.0507(12) Uani 1 1 d . . . . .
C58 C 0.7954(4) 0.7949(4) 0.5814(3) 0.0553(13) Uani 1 1 d . . . . .
H58A H 0.766863 0.767138 0.614957 0.066 Uiso 1 1 calc R U . . .
H58B H 0.796735 0.850679 0.582245 0.066 Uiso 1 1 calc R U . . .
C71 C 0.7408(4) -0.0788(4) 0.0077(4) 0.0605(15) Uani 1 1 d . . . . .
H71 H 0.725070 -0.049819 0.037567 0.073 Uiso 1 1 calc R U . . .
C65 C 0.6630(5) 0.5482(5) 0.6742(4) 0.0603(15) Uani 1 1 d . . . . .
H65 H 0.701619 0.603001 0.711977 0.072 Uiso 1 1 calc R U . . .
C51 C 1.0992(4) 0.1821(4) 0.3917(3) 0.0544(13) Uani 1 1 d . . . . .
H51A H 1.072745 0.159582 0.427617 0.065 Uiso 1 1 calc R U . . .
H51B H 1.100012 0.237044 0.388106 0.065 Uiso 1 1 calc R U . . .
C63 C 0.8145(4) 0.8118(4) 0.2978(3) 0.0578(14) Uani 1 1 d . . . . .
H63A H 0.803255 0.856479 0.281628 0.087 Uiso 1 1 calc R U . . .
H63B H 0.774145 0.781273 0.323029 0.087 Uiso 1 1 calc R U . . .
H63C H 0.800271 0.767973 0.255403 0.087 Uiso 1 1 calc R U . . .
C31 C 0.1762(5) 0.0028(4) 0.2866(4) 0.073(2) Uani 1 1 d . . . . .
H31A H 0.149515 0.037614 0.293715 0.109 Uiso 1 1 calc R U . . .
H31B H 0.235161 0.026368 0.328591 0.109 Uiso 1 1 calc R U . . .
H31C H 0.131747 -0.059925 0.281823 0.109 Uiso 1 1 calc R U . . .
C50 C 1.0371(4) 0.1111(4) 0.3169(3) 0.0525(13) Uani 1 1 d . . . . .
H50A H 1.038586 0.057178 0.320354 0.063 Uiso 1 1 calc R U . . .
H50B H 1.062923 0.134596 0.280929 0.063 Uiso 1 1 calc R U . . .
C32 C 0.1026(4) -0.0390(4) 0.1471(5) 0.076(2) Uani 1 1 d . . . . .
H32A H 0.067615 -0.011377 0.149500 0.114 Uiso 1 1 calc R U . . .
H32B H 0.064776 -0.102130 0.144750 0.114 Uiso 1 1 calc R U . . .
H32C H 0.116652 -0.034144 0.103641 0.114 Uiso 1 1 calc R U . . .
C73 C 0.8589(5) -0.1082(5) -0.0043(4) 0.0680(17) Uani 1 1 d . . . . .
H73A H 0.871044 -0.148996 0.018812 0.102 Uiso 1 1 calc R U . . .
H73B H 0.916849 -0.060316 -0.006029 0.102 Uiso 1 1 calc R U . . .
H73C H 0.810672 -0.141228 -0.053950 0.102 Uiso 1 1 calc R U . . .
C76 C 0.6240(5) -0.1517(5) 0.3370(4) 0.0688(17) Uani 1 1 d . . . . .
H76A H 0.653386 -0.127346 0.303570 0.103 Uiso 1 1 calc R U . . .
H76B H 0.563342 -0.157668 0.322222 0.103 Uiso 1 1 calc R U . . .
H76C H 0.614298 -0.210539 0.335829 0.103 Uiso 1 1 calc R U . . .
O18 O 0.8304(4) 0.0261(6) 0.4901(5) 0.152(4) Uani 1 1 d . . . . .
N12 N 1.0686(5) 0.3982(5) 0.0569(4) 0.094(2) Uani 1 1 d . . . . .
O13 O 0.9293(6) 0.3086(6) 0.6108(5) 0.138(3) Uani 1 1 d . . . . .
C75 C 0.6470(6) -0.1141(6) 0.4677(4) 0.079(2) Uani 1 1 d . . . . .
H75A H 0.636611 -0.171665 0.473026 0.119 Uiso 1 1 calc R U . . .
H75B H 0.587230 -0.118220 0.452784 0.119 Uiso 1 1 calc R U . . .
H75C H 0.691406 -0.067736 0.514354 0.119 Uiso 1 1 calc R U . . .
C66 C 0.5594(7) 0.3819(6) 0.6344(6) 0.097(3) Uani 1 1 d . . . . .
H66A H 0.557761 0.391593 0.586994 0.145 Uiso 1 1 calc R U . . .
H66B H 0.495992 0.353191 0.633596 0.145 Uiso 1 1 calc R U . . .
H66C H 0.582825 0.343284 0.644809 0.145 Uiso 1 1 calc R U . . .
C74 C 0.7714(6) -0.0253(7) 0.4274(6) 0.105(3) Uani 1 1 d . . . . .
H74 H 0.790932 -0.015410 0.388279 0.126 Uiso 1 1 calc R U . . .
C67 C 0.6379(7) 0.4713(8) 0.7684(5) 0.099(3) Uani 1 1 d . . . . .
H67A H 0.680113 0.532913 0.800202 0.148 Uiso 1 1 calc R U . . .
H67B H 0.665643 0.436944 0.782943 0.148 Uiso 1 1 calc R U . . .
H67C H 0.577246 0.444020 0.772585 0.148 Uiso 1 1 calc R U . . .
C70 C 0.9849(8) 0.4027(6) 0.0481(6) 0.102(3) Uani 1 1 d . . . . .
H70A H 0.940557 0.352608 0.060745 0.153 Uiso 1 1 calc R U . . .
H70B H 0.954243 0.399218 -0.002551 0.153 Uiso 1 1 calc R U . . .
H70C H 1.004976 0.459188 0.080292 0.153 Uiso 1 1 calc R U . . .
C68 C 1.0754(7) 0.3331(7) 0.0824(6) 0.104(3) Uani 1 1 d . . . . .
H68 H 1.024960 0.289757 0.092334 0.125 Uiso 1 1 calc R U . . .
O16 O 1.1473(8) 0.3276(10) 0.0935(7) 0.193(5) Uani 1 1 d . . . . .
N9 N 1.0420(8) 0.3169(7) 0.5712(6) 0.120(3) Uani 1 1 d . . . . .
C72 C 0.8841(9) -0.0263(13) 0.1179(7) 0.198(9) Uani 1 1 d . . . . .
H72A H 0.854262 -0.004308 0.140182 0.297 Uiso 1 1 calc R U . . .
H72B H 0.946603 0.023795 0.125534 0.297 Uiso 1 1 calc R U . . .
H72C H 0.889817 -0.070383 0.140408 0.297 Uiso 1 1 calc R U . . .
C61 C 1.1407(10) 0.3467(10) 0.5913(9) 0.152(5) Uani 1 1 d . . . . .
H61A H 1.180170 0.396029 0.636518 0.228 Uiso 1 1 calc R U . . .
H61B H 1.160142 0.367106 0.552301 0.228 Uiso 1 1 calc R U . . .
H61C H 1.147676 0.296928 0.598441 0.228 Uiso 1 1 calc R U . . .
C60 C 0.9845(12) 0.2629(12) 0.4926(8) 0.159(5) Uani 1 1 d . . . . .
H60A H 0.928945 0.265907 0.474221 0.239 Uiso 1 1 calc R U . . .
H60B H 0.964707 0.200564 0.488103 0.239 Uiso 1 1 calc R U . . .
H60C H 1.022348 0.287081 0.464181 0.239 Uiso 1 1 calc R U . . .
C69 C 1.1369(8) 0.4646(11) 0.0374(7) 0.149(6) Uani 1 1 d . . . . .
H69A H 1.156386 0.523825 0.064013 0.223 Uiso 1 1 calc R U . . .
H69B H 1.110186 0.455987 -0.015025 0.223 Uiso 1 1 calc R U . . .
H69C H 1.191498 0.459846 0.049838 0.223 Uiso 1 1 calc R U . . .
C59 C 1.0087(9) 0.3339(9) 0.6174(8) 0.130(4) Uani 1 1 d . . . . .

loop_
_atom_site_aniso_label
_atom_site_aniso_U_11
_atom_site_aniso_U_22
_atom_site_aniso_U_33
_atom_site_aniso_U_23
_atom_site_aniso_U_13
_atom_site_aniso_U_12
O5A 0.0338(15) 0.0342(15) 0.0438(17) 0.0143(13) 0.0237(14) 0.0165(13)
O3A 0.0379(16) 0.0461(17) 0.0524(19) 0.0300(16) 0.0262(15) 0.0282(15)
O1A 0.0478(18) 0.0464(17) 0.0347(16) 0.0165(14) 0.0246(14) 0.0295(15)
O7A 0.0424(17) 0.0249(14) 0.0390(16) 0.0113(13) 0.0198(14) 0.0146(13)
O2A 0.0491(18) 0.0503(18) 0.0416(17) 0.0196(15) 0.0240(15) 0.0359(16)
O4A 0.0381(17) 0.0525(18) 0.0510(19) 0.0328(16) 0.0284(15) 0.0278(15)
O6A 0.0369(16) 0.0307(15) 0.0518(19) 0.0095(14) 0.0255(15) 0.0146(13)
O8A 0.054(2) 0.0353(16) 0.0408(18) 0.0171(14) 0.0290(16) 0.0191(15)
O17 0.0441(19) 0.052(2) 0.057(2) 0.0164(18) 0.0170(18) 0.0267(17)
N1 0.041(2) 0.0389(19) 0.0322(19) 0.0152(16) 0.0172(16) 0.0202(17)
O41 0.091(4) 0.131(5) 0.101(4) 0.038(4) 0.049(3) 0.073(4)
N5 0.0292(18) 0.0291(17) 0.043(2) 0.0105(16) 0.0199(16) 0.0091(15)
O11 0.0433(19) 0.0453(19) 0.074(3) -0.0016(18) 0.0283(19) 0.0183(16)
O12 0.063(2) 0.0396(18) 0.046(2) 0.0148(16) 0.0173(18) 0.0208(17)
O14 0.053(2) 0.050(2) 0.069(3) -0.0017(19) 0.032(2) 0.0221(18)
N2 0.043(2) 0.042(2) 0.039(2) 0.0180(17) 0.0214(18) 0.0203(18)
N6 0.0318(19) 0.0293(17) 0.046(2) 0.0089(16) 0.0210(17) 0.0102(15)
N7 0.038(2) 0.0298(18) 0.038(2) 0.0075(16) 0.0154(16) 0.0147(16)
N8 0.048(2) 0.039(2) 0.0321(19) 0.0083(17) 0.0165(17) 0.0209(18)
O9 0.077(3) 0.091(3) 0.050(2) 0.019(2) 0.031(2) 0.057(3)
C6 0.028(2) 0.0232(18) 0.032(2) 0.0086(16) 0.0169(17) 0.0099(16)
O15 0.093(3) 0.088(3) 0.062(3) 0.045(2) 0.051(2) 0.058(3)
C19 0.030(2) 0.0288(19) 0.028(2) 0.0110(17) 0.0121(16) 0.0139(17)
N3 0.040(2) 0.064(3) 0.060(3) 0.033(2) 0.028(2) 0.037(2)
C17 0.030(2) 0.030(2) 0.035(2) 0.0163(18) 0.0186(17) 0.0143(18)
N10 0.053(2) 0.040(2) 0.044(2) 0.0099(18) 0.0223(19) 0.0262(19)
C2 0.032(2) 0.0297(19) 0.032(2) 0.0133(17) 0.0186(17) 0.0141(17)
C8 0.032(2) 0.0301(19) 0.033(2) 0.0126(17) 0.0191(17) 0.0181(17)
C4 0.032(2) 0.0239(18) 0.039(2) 0.0138(17) 0.0214(18) 0.0129(17)
C20 0.030(2) 0.034(2) 0.032(2) 0.0173(18) 0.0168(17) 0.0191(18)
C18 0.034(2) 0.0271(19) 0.033(2) 0.0127(17) 0.0174(17) 0.0155(17)
C3 0.035(2) 0.0252(18) 0.037(2) 0.0129(17) 0.0212(18) 0.0135(17)
C22 0.030(2) 0.0289(19) 0.037(2) 0.0139(17) 0.0177(17) 0.0176(17)
C21 0.029(2) 0.0281(19) 0.036(2) 0.0131(17) 0.0165(17) 0.0155(17)
C1 0.033(2) 0.0293(19) 0.040(2) 0.0153(18) 0.0184(18) 0.0180(18)
C14 0.034(2) 0.0314(19) 0.030(2) 0.0131(17) 0.0208(17) 0.0176(17)
C5 0.0267(19) 0.0288(19) 0.035(2) 0.0142(17) 0.0167(17) 0.0132(16)
C27 0.030(2) 0.031(2) 0.041(2) 0.0130(18) 0.0211(18) 0.0186(18)
C9 0.042(2) 0.041(2) 0.033(2) 0.0169(19) 0.0211(19) 0.030(2)
O10 0.082(3) 0.095(3) 0.104(4) 0.074(3) 0.062(3) 0.066(3)
C23 0.029(2) 0.0289(19) 0.038(2) 0.0122(18) 0.0172(17) 0.0177(17)
C16 0.033(2) 0.033(2) 0.033(2) 0.0174(18) 0.0185(17) 0.0196(18)
C34 0.033(2) 0.031(2) 0.041(2) 0.0065(19) 0.0195(19) 0.0137(18)
C26 0.035(2) 0.036(2) 0.039(2) 0.0155(19) 0.0218(19) 0.0211(19)
C24 0.035(2) 0.032(2) 0.036(2) 0.0109(18) 0.0171(18) 0.0202(18)
C12 0.032(2) 0.038(2) 0.028(2) 0.0102(17) 0.0131(17) 0.0221(18)
C11 0.035(2) 0.038(2) 0.037(2) 0.0168(19) 0.0225(18) 0.0221(19)
C41 0.031(2) 0.031(2) 0.038(2) 0.0122(18) 0.0140(18) 0.0171(18)
C13 0.032(2) 0.031(2) 0.0246(19) 0.0107(16) 0.0140(16) 0.0162(17)
C45 0.039(2) 0.037(2) 0.039(2) 0.017(2) 0.020(2) 0.021(2)
C15 0.032(2) 0.0287(19) 0.0271(19) 0.0136(16) 0.0152(16) 0.0151(17)
C10 0.034(2) 0.040(2) 0.035(2) 0.0157(19) 0.0193(18) 0.0221(19)
C7 0.036(2) 0.034(2) 0.035(2) 0.0113(18) 0.0164(18) 0.0231(18)
C25 0.037(2) 0.031(2) 0.039(2) 0.0122(18) 0.0201(19) 0.0198(18)
C48 0.040(2) 0.051(3) 0.050(3) 0.030(2) 0.029(2) 0.028(2)
C52 0.035(2) 0.036(2) 0.036(2) 0.0136(19) 0.0177(18) 0.0197(19)
C56 0.042(2) 0.040(2) 0.035(2) 0.0144(19) 0.021(2) 0.023(2)
C33 0.037(2) 0.036(2) 0.037(2) 0.0092(19) 0.0180(19) 0.0215(19)
C37 0.036(2) 0.032(2) 0.028(2) 0.0060(17) 0.0112(17) 0.0180(18)
C46 0.043(3) 0.042(2) 0.037(2) 0.019(2) 0.021(2) 0.011(2)
C28 0.033(2) 0.030(2) 0.039(2) 0.0163(18) 0.0224(18) 0.0167(18)
C57 0.041(2) 0.035(2) 0.038(2) 0.004(2) 0.011(2) 0.016(2)
C53 0.035(2) 0.035(2) 0.043(3) 0.007(2) 0.022(2) 0.013(2)
N4 0.043(2) 0.077(3) 0.074(3) 0.049(3) 0.035(2) 0.038(2)
C38 0.053(3) 0.050(3) 0.034(2) 0.012(2) 0.016(2) 0.035(2)
N14 0.068(3) 0.099(4) 0.068(3) 0.043(3) 0.042(3) 0.059(3)
C54 0.037(2) 0.035(2) 0.053(3) 0.013(2) 0.029(2) 0.014(2)
C30 0.032(2) 0.033(2) 0.067(3) 0.011(2) 0.028(2) 0.0163(19)
C29 0.034(2) 0.036(2) 0.055(3) 0.016(2) 0.022(2) 0.021(2)
C42 0.044(3) 0.044(2) 0.040(2) 0.016(2) 0.013(2) 0.028(2)
N11 0.085(4) 0.087(4) 0.072(3) 0.050(3) 0.054(3) 0.059(3)
C35 0.052(3) 0.038(2) 0.058(3) 0.020(2) 0.036(3) 0.024(2)
C47 0.045(3) 0.044(3) 0.033(2) 0.013(2) 0.018(2) 0.009(2)
C55 0.039(2) 0.038(2) 0.039(2) 0.012(2) 0.021(2) 0.011(2)
N13 0.055(3) 0.115(5) 0.062(3) -0.012(3) 0.001(3) 0.053(3)
C62 0.040(3) 0.035(2) 0.056(3) 0.008(2) 0.023(2) 0.015(2)
C36 0.038(3) 0.053(3) 0.062(3) 0.013(3) 0.014(2) 0.020(2)
C39 0.084(4) 0.081(4) 0.052(3) 0.040(3) 0.037(3) 0.059(4)
C40 0.067(4) 0.070(4) 0.045(3) 0.016(3) 0.005(3) 0.044(3)
C43 0.064(3) 0.043(3) 0.053(3) 0.023(2) 0.015(3) 0.028(3)
C64 0.063(3) 0.042(3) 0.041(3) 0.008(2) 0.024(2) 0.026(2)
C44 0.057(3) 0.054(3) 0.047(3) 0.017(3) 0.006(3) 0.031(3)
C49 0.044(3) 0.057(3) 0.058(3) 0.020(3) 0.022(3) 0.032(3)
C58 0.052(3) 0.043(3) 0.047(3) 0.002(2) 0.012(2) 0.016(2)
C71 0.042(3) 0.065(3) 0.067(4) 0.008(3) 0.018(3) 0.029(3)
C65 0.062(3) 0.074(4) 0.066(4) 0.037(3) 0.043(3) 0.038(3)
C51 0.046(3) 0.054(3) 0.060(3) 0.010(3) 0.025(3) 0.024(2)
C63 0.050(3) 0.055(3) 0.061(3) 0.003(3) 0.017(3) 0.029(3)
C31 0.085(4) 0.035(3) 0.111(6) 0.019(3) 0.077(4) 0.021(3)
C50 0.052(3) 0.055(3) 0.059(3) 0.015(3) 0.024(3) 0.035(3)
C32 0.036(3) 0.045(3) 0.119(6) 0.017(4) 0.010(3) 0.017(2)
C73 0.048(3) 0.078(4) 0.088(5) 0.025(4) 0.031(3) 0.039(3)
C76 0.086(5) 0.079(4) 0.064(4) 0.031(3) 0.037(4) 0.055(4)
O18 0.062(3) 0.162(7) 0.155(7) -0.063(6) 0.030(4) 0.036(4)
N12 0.086(5) 0.108(5) 0.084(5) 0.033(4) 0.039(4) 0.046(4)
O13 0.129(6) 0.137(6) 0.187(8) 0.082(6) 0.110(6) 0.068(5)
C75 0.086(5) 0.119(6) 0.071(4) 0.054(4) 0.049(4) 0.068(5)
C66 0.115(7) 0.093(6) 0.125(7) 0.049(6) 0.063(6) 0.075(6)
C74 0.064(5) 0.138(8) 0.106(7) -0.009(6) 0.045(5) 0.050(5)
C67 0.129(7) 0.163(8) 0.092(6) 0.088(6) 0.079(6) 0.112(7)
C70 0.122(7) 0.076(5) 0.125(7) 0.020(5) 0.084(6) 0.048(5)
C68 0.093(6) 0.102(6) 0.149(9) 0.054(6) 0.074(6) 0.059(5)
O16 0.181(9) 0.283(14) 0.213(11) 0.084(10) 0.093(8) 0.183(10)
N9 0.157(8) 0.170(8) 0.140(8) 0.091(7) 0.098(7) 0.132(7)
C72 0.098(8) 0.31(2) 0.106(8) -0.085(11) -0.039(7) 0.121(11)
C61 0.160(11) 0.192(13) 0.214(15) 0.126(12) 0.120(11) 0.134(11)
C60 0.181(14) 0.192(14) 0.125(11) 0.023(10) 0.075(10) 0.113(12)
C69 0.086(6) 0.210(13) 0.123(9) 0.100(9) 0.052(6) 0.049(8)
C59 0.131(9) 0.148(9) 0.201(13) 0.107(9) 0.128(10) 0.094(8)

loop_
_atom_type_symbol
_atom_type_description
_atom_type_scat_dispersion_real
_atom_type_scat_dispersion_imag
_atom_type_scat_source
C C 0.0181 0.0091 'International Tables Vol C Tables 4.2.6.8 and 6.1.1.4'
H H 0.0000 0.0000 'International Tables Vol C Tables 4.2.6.8 and 6.1.1.4'
N N 0.0311 0.0180 'International Tables Vol C Tables 4.2.6.8 and 6.1.1.4'
O O 0.0492 0.0322 'International Tables Vol C Tables 4.2.6.8 and 6.1.1.4'

loop_
_geom_angle_atom_site_label_1
_geom_angle_atom_site_label_2
_geom_angle_atom_site_label_3
_geom_angle
_geom_angle_site_symmetry_1
_geom_angle_site_symmetry_3
_geom_angle_publ_flag
C45 N1 N2 117.7(4) . . ?
C52 N5 N6 116.4(4) . . ?
N1 N2 C46 119.2(4) . . ?
C53 N6 N5 119.3(4) . . ?
C56 N7 N8 119.1(4) . . ?
N7 N8 C57 117.9(4) . . ?
C1 C6 C5 117.5(4) . . ?
C1 C6 C7 121.3(4) . . ?
C5 C6 C7 121.2(4) . . ?
C15 C19 C20 123.5(4) . . ?
C48 N3 N4 117.9(4) . . ?
C18 C17 C16 119.1(4) . . ?
C18 C17 C52 119.3(4) . . ?
C16 C17 C52 121.7(4) . . ?
C62 N10 C63 121.3(5) . . ?
C62 N10 C64 122.4(5) . . ?
C63 N10 C64 116.2(4) . . ?
C1 C2 C3 118.2(4) . . ?
C1 C2 C45 120.5(4) . . ?
C3 C2 C45 121.3(4) . . ?
C9 C8 C12 116.7(4) . . ?
C9 C8 C7 120.6(4) . . ?
C12 C8 C7 122.7(4) . . ?
C5 C4 C3 116.8(4) . . ?
C5 C4 C28 122.7(4) . . ?
C3 C4 C28 120.4(4) . . ?
C18 C20 C19 117.4(4) . . ?
C18 C20 C21 121.4(4) . . ?
C19 C20 C21 121.2(4) . . ?
O6A C18 C20 122.9(4) . . ?
O6A C18 C17 116.0(4) . . ?
C20 C18 C17 121.2(4) . . ?
O1A C3 C4 118.0(4) . . ?
O1A C3 C2 120.2(4) . . ?
C4 C3 C2 121.8(4) . . ?
C24 C22 C23 117.1(4) . . ?
C24 C22 C21 120.2(4) . . ?
C23 C22 C21 122.7(4) . . ?
C22 C21 C20 111.1(3) . . ?
C22 C21 C41 112.7(3) . . ?
C20 C21 C41 112.8(3) . . ?
O2A C1 C6 123.9(4) . . ?
O2A C1 C2 114.6(4) . . ?
C6 C1 C2 121.4(4) . . ?
C37 C14 C13 112.9(3) . . ?
C37 C14 C15 112.2(3) . . ?
C13 C14 C15 110.8(3) . . ?
C4 C5 C6 124.2(4) . . ?
C26 C27 C23 117.9(4) . . ?
C26 C27 C28 121.8(4) . . ?
C23 C27 C28 120.4(4) . . ?
O3A C9 C8 118.7(4) . . ?
O3A C9 C10 120.2(4) . . ?
C8 C9 C10 121.1(4) . . ?
C27 C23 C22 123.0(4) . . ?
O5A C16 C15 118.7(4) . . ?
O5A C16 C17 120.5(4) . . ?
C15 C16 C17 120.8(4) . . ?
C35 C34 C36 110.8(4) . . ?
C35 C34 C33 112.4(4) . . ?
C36 C34 C33 109.7(4) . . ?
O8A C26 C27 122.5(4) . . ?
O8A C26 C25 115.9(4) . . ?
C27 C26 C25 121.6(4) . . ?
O7A C24 C22 117.8(4) . . ?
O7A C24 C25 120.2(4) . . ?
C22 C24 C25 121.9(4) . . ?
C13 C12 C8 124.5(4) . . ?
O4A C11 C13 123.2(4) . . ?
O4A C11 C10 115.3(4) . . ?
C13 C11 C10 121.4(4) . . ?
C42 C41 C21 114.2(4) . . ?
C12 C13 C11 117.3(4) . . ?
C12 C13 C14 122.0(4) . . ?
C11 C13 C14 120.8(4) . . ?
N1 C45 C2 119.6(4) . . ?
C19 C15 C16 118.0(4) . . ?
C19 C15 C14 122.5(4) . . ?
C16 C15 C14 119.5(4) . . ?
C11 C10 C9 119.0(4) . . ?
C11 C10 C48 119.4(4) . . ?
C9 C10 C48 121.5(4) . . ?
C8 C7 C33 112.0(3) . . ?
C8 C7 C6 110.6(3) . . ?
C33 C7 C6 112.6(3) . . ?
C26 C25 C24 118.6(4) . . ?
C26 C25 C56 119.8(4) . . ?
C24 C25 C56 121.6(4) . . ?
N3 C48 C10 119.7(4) . . ?
N5 C52 C17 119.1(4) . . ?
N7 C56 C25 118.4(4) . . ?
C34 C33 C7 115.8(4) . . ?
C38 C37 C14 115.4(4) . . ?
O9 C46 N2 123.0(5) . . ?
O9 C46 C47 124.5(5) . . ?
N2 C46 C47 112.5(5) . . ?
C4 C28 C27 112.0(3) . . ?
C4 C28 C29 112.5(4) . . ?
C27 C28 C29 113.2(3) . . ?
O12 C57 N8 122.4(4) . . ?
O12 C57 C58 124.1(5) . . ?
N8 C57 C58 113.4(4) . . ?
O11 C53 N6 123.5(4) . . ?
O11 C53 C54 122.8(4) . . ?
N6 C53 C54 113.6(4) . . ?
N3 N4 C49 117.7(4) . . ?
C40 C38 C37 111.0(4) . . ?
C40 C38 C39 111.0(5) . . ?
C37 C38 C39 111.9(4) . . ?
C74 N14 C75 122.9(7) . . ?
C74 N14 C76 121.0(6) . . ?
C75 N14 C76 115.9(6) . . ?
C53 C54 C55 111.2(4) . . ?
C32 C30 C29 109.8(4) . . ?
C32 C30 C31 111.0(5) . . ?
C29 C30 C31 112.1(4) . . ?
C30 C29 C28 113.7(4) . . ?
C44 C42 C43 110.5(4) . . ?
C44 C42 C41 110.2(4) . . ?
C43 C42 C41 111.1(4) . . ?
C65 N11 C67 122.2(7) . . ?
C65 N11 C66 119.6(6) . . ?
C67 N11 C66 118.1(7) . . ?
C46 C47 C55 110.2(4) . 2_766 ?
C54 C55 C47 111.0(4) . 2_766 ?
C71 N13 C73 121.4(6) . . ?
C71 N13 C72 121.2(7) . . ?
C73 N13 C72 117.1(7) . . ?
O14 C62 N10 125.2(5) . . ?
O10 C49 N4 123.4(5) . . ?
O10 C49 C50 124.1(5) . . ?
N4 C49 C50 112.5(5) . . ?
C57 C58 C51 110.4(5) . 2_766 ?
O17 C71 N13 126.1(6) . . ?
O15 C65 N11 124.7(7) . . ?
C50 C51 C58 110.4(4) . 2_766 ?
C51 C50 C49 112.0(5) . . ?
C68 N12 C69 124.2(10) . . ?
C68 N12 C70 120.1(8) . . ?
C69 N12 C70 115.7(9) . . ?
O18 C74 N14 125.1(9) . . ?
O16 C68 N12 122.9(10) . . ?
C59 N9 C61 124.1(13) . . ?
C59 N9 C60 125.3(12) . . ?
C61 N9 C60 110.5(10) . . ?
O13 C59 N9 131.8(15) . . ?

loop_
_geom_bond_atom_site_label_1
_geom_bond_atom_site_label_2
_geom_bond_distance
_geom_bond_site_symmetry_2
_geom_bond_publ_flag
O5A C16 1.366(5) . ?
O3A C9 1.359(5) . ?
O1A C3 1.371(5) . ?
O7A C24 1.381(5) . ?
O2A C1 1.360(5) . ?
O4A C11 1.383(5) . ?
O6A C18 1.367(5) . ?
O8A C26 1.374(5) . ?
O17 C71 1.187(7) . ?
N1 C45 1.290(6) . ?
N1 N2 1.358(5) . ?
N5 C52 1.281(6) . ?
N5 N6 1.378(5) . ?
O11 C53 1.221(6) . ?
O12 C57 1.196(6) . ?
O14 C62 1.231(6) . ?
N2 C46 1.373(7) . ?
N6 C53 1.355(6) . ?
N7 C56 1.290(6) . ?
N7 N8 1.361(5) . ?
N8 C57 1.379(6) . ?
O9 C46 1.212(7) . ?
C6 C1 1.385(6) . ?
C6 C5 1.401(6) . ?
C6 C7 1.537(6) . ?
O15 C65 1.212(7) . ?
C19 C15 1.377(6) . ?
C19 C20 1.401(6) . ?
N3 C48 1.290(6) . ?
N3 N4 1.361(6) . ?
C17 C18 1.402(6) . ?
C17 C16 1.408(6) . ?
C17 C52 1.456(6) . ?
N10 C62 1.317(7) . ?
N10 C63 1.446(7) . ?
N10 C64 1.461(6) . ?
C2 C1 1.418(6) . ?
C2 C3 1.418(6) . ?
C2 C45 1.457(6) . ?
C8 C9 1.394(6) . ?
C8 C12 1.399(6) . ?
C8 C7 1.520(6) . ?
C4 C5 1.390(6) . ?
C4 C3 1.395(6) . ?
C4 C28 1.516(6) . ?
C20 C18 1.395(6) . ?
C20 C21 1.528(6) . ?
C22 C24 1.389(6) . ?
C22 C23 1.406(6) . ?
C22 C21 1.517(6) . ?
C21 C41 1.548(6) . ?
C14 C37 1.528(6) . ?
C14 C13 1.531(5) . ?
C14 C15 1.536(6) . ?
C27 C26 1.386(6) . ?
C27 C23 1.398(6) . ?
C27 C28 1.534(6) . ?
C9 C10 1.414(6) . ?
O10 C49 1.167(7) . ?
C16 C15 1.400(6) . ?
C34 C35 1.523(6) . ?
C34 C36 1.530(7) . ?
C34 C33 1.533(6) . ?
C26 C25 1.403(6) . ?
C24 C25 1.405(6) . ?
C12 C13 1.382(6) . ?
C11 C13 1.390(6) . ?
C11 C10 1.399(6) . ?
C41 C42 1.532(6) . ?
C10 C48 1.449(6) . ?
C7 C33 1.535(6) . ?
C25 C56 1.460(6) . ?
C37 C38 1.527(6) . ?
C46 C47 1.499(7) . ?
C28 C29 1.535(6) . ?
C57 C58 1.479(7) . ?
C53 C54 1.506(6) . ?
N4 C49 1.390(7) . ?
C38 C40 1.515(8) . ?
C38 C39 1.529(8) . ?
N14 C74 1.272(11) . ?
N14 C75 1.449(8) . ?
N14 C76 1.450(9) . ?
C54 C55 1.523(7) . ?
C30 C32 1.520(8) . ?
C30 C29 1.521(6) . ?
C30 C31 1.531(8) . ?
C42 C44 1.510(7) . ?
C42 C43 1.527(7) . ?
N11 C65 1.332(8) . ?
N11 C67 1.426(9) . ?
N11 C66 1.492(11) . ?
C47 C55 1.532(7) 2_766 ?
N13 C71 1.336(8) . ?
N13 C73 1.456(9) . ?
N13 C72 1.459(11) . ?
C49 C50 1.515(7) . ?
C58 C51 1.575(8) 2_766 ?
C51 C50 1.508(8) . ?
O18 C74 1.233(10) . ?
N12 C68 1.336(12) . ?
N12 C69 1.385(12) . ?
N12 C70 1.466(12) . ?
O13 C59 1.190(13) . ?
C68 O16 1.265(12) . ?
N9 C59 1.303(14) . ?
N9 C61 1.440(15) . ?
N9 C60 1.472(16) . ?
